data_8101011
loop_
_publ_author_name
'Bibila, Y.'
'Kakou-Yao, R.'
'Degny, E.'
'Ebby, N.'
'Aycard, J. P.'

_publ_section_title
;
Crystal structure of 1-(2',6'-dichlorophenylhydroxy)-2-thia-cyclopentane, 
C~12~H~8~Cl~2~O~2~S
;
_journal_issue 3
_journal_name_full 'Zeitschrift f\"ur Kristallographie - New Crystal Structures'
_journal_page_first 393
_journal_page_last 394
_journal_volume 216
_journal_year 2001
_chemical_formula_sum 'C12 H8 Cl2 O2 S'
_chemical_formula_weight 287.14
_space_group_IT_number 2
_symmetry_cell_setting triclinic
_symmetry_space_group_name_Hall '-P 1'
_symmetry_space_group_name_H-M 'P -1'
_cell_angle_alpha 79.7140(10)
_cell_angle_beta 72.9860(10)
_cell_angle_gamma 67.2650(10)
_cell_formula_units_Z 2
_cell_length_a 8.0220(10)
_cell_length_b 7.9820(10)
_cell_length_c 10.8420(10)
_cell_measurement_temperature 293(2)
_cell_volume 610.58(12)
_diffrn_ambient_temperature 293(2)
_exptl_crystal_density_diffrn 1.562
_cod_database_code 8101011

loop_
_symmetry_equiv_pos_as_xyz
'x, y, z'
'-x, -y, -z'

loop_
_atom_site_label
_atom_site_type_symbol
_atom_site_fract_x
_atom_site_fract_y
_atom_site_fract_z
_atom_site_U_iso_or_equiv
_atom_site_adp_type
_atom_site_occupancy
_atom_site_symmetry_multiplicity
_atom_site_calc_flag
_atom_site_refinement_flags
_atom_site_disorder_assembly
_atom_site_disorder_group
Cl1 Cl 0.93214(11) 0.23334(13) 0.23031(8) 0.0664(3) Uani 1 2 d . . .
Cl2 Cl 1.46023(13) 0.33498(16) 0.39512(9) 0.0806(4) Uani 1 2 d . . .
O1 O 1.2394(3) 0.5156(3) 0.1578(2) 0.0662(6) Uani 1 2 d . . .
O2 O 1.5964(3) 0.3099(3) 0.0781(2) 0.0586(6) Uani 1 2 d . . .
C1 C 1.0260(4) 0.2501(4) 0.3509(3) 0.0472(7) Uani 1 2 d . . .
C2 C 0.9300(4) 0.2280(4) 0.4769(3) 0.0585(8) Uani 1 2 d . . .
C3 C 0.9988(5) 0.2371(5) 0.5752(3) 0.0658(9) Uani 1 2 d . . .
C4 C 1.1630(5) 0.2681(5) 0.5492(3) 0.0635(9) Uani 1 2 d . . .
C5 C 1.2564(4) 0.2918(4) 0.4222(3) 0.0527(7) Uani 1 2 d . . .
C6 C 1.1917(4) 0.2851(4) 0.3180(3) 0.0436(6) Uani 1 2 d . . .
C7 C 1.2850(4) 0.3257(4) 0.1791(3) 0.0484(7) Uani 1 2 d . . .
C8 C 1.4945(4) 0.2254(4) 0.1349(3) 0.0470(7) Uani 1 2 d . A .
C9 C 1.5679(4) 0.0262(4) 0.1494(3) 0.0465(7) Uani 1 2 d . . .
C11 C 1.6083(6) -0.2853(5) 0.1772(3) 0.0691(9) Uani 1 2 d . . .
C12 C 1.7800(5) -0.2807(5) 0.1301(3) 0.0654(9) Uani 1 2 d . A .
C10 C 1.424(2) -0.102(2) 0.2156(18) 0.044(3) Uani 0.598(5) 2 d P A 1
H10 H 1.2983 -0.0769 0.2553 0.080 Uiso 0.598(5) 2 calc PR A 1
S S 1.8026(5) -0.0811(5) 0.1003(4) 0.0548(7) Uani 0.598(5) 2 d P A 1
C10' C 1.753(3) -0.096(3) 0.112(2) 0.062(6) Uani 0.402(5) 2 d P A 2
H10' H 1.8528 -0.0551 0.0774 0.080 Uiso 0.402(5) 2 calc PR A 2
S' S 1.4579(12) -0.1044(12) 0.1957(9) 0.082(2) Uani 0.402(5) 2 d P A 2
H7 H 1.2420 0.2714 0.1233 0.080 Uiso 1 2 d . . .
H3 H 0.9270 0.2415 0.6616 0.080 Uiso 1 2 d . . .
H4 H 1.2259 0.2754 0.6224 0.080 Uiso 1 2 d . . .
H2 H 0.8090 0.2130 0.4935 0.080 Uiso 1 2 d . . .
H11 H 1.5848 -0.3957 0.1892 0.080 Uiso 1 2 d . . .
H H 1.3208 0.5338 0.0791 0.080 Uiso 1 2 d . . .
H12 H 1.8983 -0.3906 0.1086 0.080 Uiso 1 2 d . . .

loop_
_atom_site_aniso_label
_atom_site_aniso_U_11
_atom_site_aniso_U_22
_atom_site_aniso_U_33
_atom_site_aniso_U_23
_atom_site_aniso_U_13
_atom_site_aniso_U_12
Cl1 0.0583(5) 0.0840(6) 0.0687(6) -0.0074(4) -0.0205(4) -0.0334(4)
Cl2 0.0719(6) 0.1305(9) 0.0626(6) -0.0038(5) -0.0201(4) -0.0597(6)
O1 0.0650(14) 0.0519(13) 0.0579(13) 0.0091(10) 0.0001(10) -0.0125(10)
O2 0.0572(14) 0.0578(13) 0.0564(13) 0.0082(10) -0.0042(9) -0.0284(11)
C1 0.0459(16) 0.0454(16) 0.0488(16) -0.0041(12) -0.0090(12) -0.0162(12)
C2 0.0532(19) 0.0556(19) 0.061(2) -0.0049(15) -0.0001(14) -0.0233(15)
C3 0.076(2) 0.071(2) 0.0447(18) -0.0046(15) 0.0046(15) -0.0333(18)
C4 0.078(2) 0.076(2) 0.0401(16) -0.0010(15) -0.0140(14) -0.0329(18)
C5 0.0537(18) 0.0608(19) 0.0465(16) -0.0018(14) -0.0110(13) -0.0254(14)
C6 0.0432(15) 0.0432(15) 0.0413(14) -0.0028(11) -0.0073(11) -0.0145(12)
C7 0.0491(17) 0.0526(17) 0.0424(15) 0.0014(12) -0.0102(12) -0.0199(13)
C8 0.0498(17) 0.0554(18) 0.0361(14) -0.0011(12) -0.0079(11) -0.0221(14)
C9 0.0469(18) 0.0517(17) 0.0396(15) -0.0028(12) -0.0069(11) -0.0190(14)
C11 0.094(3) 0.057(2) 0.065(2) -0.0036(17) -0.0237(19) -0.033(2)
C12 0.068(2) 0.064(2) 0.059(2) -0.0114(16) -0.0218(16) -0.0098(17)
C10 0.038(4) 0.026(4) 0.061(5) 0.001(3) 0.010(3) -0.022(4)
S 0.0485(15) 0.0562(13) 0.0551(12) -0.0085(9) -0.0060(10) -0.0168(10)
C10' 0.074(14) 0.085(10) 0.047(6) 0.002(5) -0.005(7) -0.059(10)
S' 0.079(4) 0.080(4) 0.084(4) -0.008(2) -0.025(3) -0.021(3)

loop_
_geom_bond_atom_site_label_1
_geom_bond_atom_site_label_2
_geom_bond_distance
_geom_bond_site_symmetry_2
_geom_bond_publ_flag
Cl1 C1 1.735(3) . ?
Cl2 C5 1.732(3) . ?
O1 C7 1.407(4) . ?
O1 H 0.9369 . ?
O2 C8 1.219(3) . ?
C1 C2 1.377(4) . ?
C1 C6 1.395(4) . ?
C2 C3 1.359(5) . ?
C2 H2 0.9845 . ?
C3 C4 1.374(5) . ?
C3 H3 0.9438 . ?
C4 C5 1.380(4) . ?
C4 H4 1.0778 . ?
C5 C6 1.391(4) . ?
C6 C7 1.512(4) . ?
C7 C8 1.523(4) . ?
C7 H7 1.0017 . ?
C8 C9 1.463(4) . ?
C9 C10' 1.41(2) . ?
C9 S' 1.543(8) . ?
C9 S 1.700(4) . ?
C9 C10 1.748(12) . ?
C11 C12 1.334(5) . ?
C11 S' 1.482(10) . ?
C11 C10 1.638(17) . ?
C11 H11 0.9502 . ?
C12 C10' 1.39(2) . ?
C12 S 1.638(5) . ?
C12 H12 1.0120 . ?
C10 H10 0.9300 . ?
C10' S' 2.300(16) . ?
C10' H10' 0.9300 . ?
